data_2001251
loop_
_publ_author_name
'Warin, V.'
'Guelzim, A.'
'Baert, F.'
'Galet, V.'
'Houssin, R.'
'Lesieur, D.'

_publ_section_title
;
 Structure of bis(2-amino-5-benzoylphenyl) diselenide
;
_journal_issue 11
_journal_name_full 'Acta Crystallographica Section C'
_journal_page_first 2005
_journal_page_last 2007
_journal_paper_doi 10.1107/S0108270193003506
_journal_volume 49
_journal_year 1993
_chemical_formula_sum 'C26 H20 N2 O2 Se2'
_chemical_formula_weight 550.2
_symmetry_cell_setting monoclinic
_symmetry_space_group_name_Hall '-P 2yab'
_symmetry_space_group_name_H-M 'P 1 21/a 1'
_atom_type_scat_source 'IntTabIV and Stewart, Davidson & Simpson (1965)'
_cell_angle_alpha 90.0
_cell_angle_beta 92.87
_cell_angle_gamma 90.0
_cell_formula_units_Z 4
_cell_length_a 17.030(5)
_cell_length_b 15.030(4)
_cell_length_c 8.874(4)
_cell_measurement_reflns_used 25
_cell_measurement_temperature 293
_cell_measurement_theta_max 20
_cell_measurement_theta_min 10
_cell_volume 2268.5(14)
_diffrn_measurement_device 'Philips PW1100'
_diffrn_measurement_method \w/2\q
_diffrn_radiation_type MoK\a
_diffrn_radiation_wavelength 0.7107
_diffrn_reflns_limit_h_max 22
_diffrn_reflns_limit_h_min -23
_diffrn_reflns_limit_k_max 18
_diffrn_reflns_limit_k_min 0
_diffrn_reflns_limit_l_max 12
_diffrn_reflns_limit_l_min 0
_diffrn_reflns_number 6846
_diffrn_reflns_theta_max 30
_diffrn_standards_decay_% 5
_diffrn_standards_interval_time 120
_diffrn_standards_number 5
_exptl_absorpt_coefficient_mu 3.18
_exptl_absorpt_correction_type none
_exptl_crystal_colour Orange
_exptl_crystal_density_diffrn 1.61
_exptl_crystal_size_max 0.40
_exptl_crystal_size_mid 0.40
_exptl_crystal_size_min 0.30
_refine_diff_density_max 0.60
_refine_diff_density_min -0.40
_refine_ls_extinction_method none
_refine_ls_goodness_of_fit_obs 1.93
_refine_ls_number_parameters 348
_refine_ls_number_reflns 2626
_refine_ls_R_factor_obs 0.040
_refine_ls_shift/esd_max 0.12
_refine_ls_structure_factor_coef F
_refine_ls_weighting_scheme unit
_refine_ls_wR_factor_obs 0.040
_reflns_number_observed 2626
_reflns_number_total 6178
_reflns_observed_criterion I>3\s(I)
_cod_data_source_file pa1036.cif
_cod_data_source_block pa1036_structure_1_of_1
_cod_original_cell_volume 2268.56
_cod_database_code 2001251

loop_
_atom_site_label
_atom_site_fract_x
_atom_site_fract_y
_atom_site_fract_z
_atom_site_U_iso_or_equiv
Se(1) .01280(10) .02110(10) .25270(10) .0520(10)
Se(2) .02940(10) -.12780(10) .18310(10) .0440(10)
N(1) .1501(3) .0557(4) .0407(6) .059(7)
O(1) .1971(3) .0902(4) .7439(5) .072(8)
C(1) .1211(3) .0472(4) .2994(6) .038(7)
C(2) .1728(4) .0589(4) .1867(6) .043(7)
C(3) .2532(3) .0730(5) .2289(7) .045(8)
C(4) .2776(3) .0760(4) .3784(7) .047(8)
C(5) .2252(3) .0656(4) .4922(6) .041(7)
C(6) .1467(3) .0502(4) .4495(6) .043(7)
C(7) .2470(4) .0764(5) .6548(7) .048(8)
C(8) .3306(4) .0704(5) .7100(7) .048(9)
C(9) .3823(4) .0101(6) .6570(9) .065(11)
C(10) .4591(5) .0067(7) .7174(12) .095(15)
C(11) .4831(5) .0659(8) .8285(13) .088(18)
C(12) .4317(6) .1259(8) .8819(11) .072(16)
C(13) .3554(5) .1292(6) .8237(8) .060(11)
C(14) .0559(3) -.1769(4) .3761(7) .038(7)
C(15) -.0006(3) -.2195(5) .4606(7) .046(8)
C(16) .0233(4) -.2526(5) .6043(8) .059(9)
C(17) .0989(4) -.2407(5) .6604(7) .058(8)
C(18) .1552(3) -.1997(4) .5758(7) .044(7)
C(19) .1327(3) -.1694(4) .4332(7) .041(7)
C(20) .2388(3) -.1914(4) .6285(8) .049(8)
C(21) .2620(3) -.1860(4) .7918(7) .045(8)
C(22) .3347(4) -.2216(5) .8393(8) .059(9)
C(23) .3583(4) -.2164(5) .9902(10) .070(11)
C(24) .3122(5) -.1765(6) 1.0907(9) .068(12)
C(25) .2415(5) -.1404(6) 1.0448(8) .071(11)
C(26) .2161(4) -.1464(5) .8952(8) .058(9)
O(2) .2891(2) -.1870(3) .5362(5) .066(6)
N(2) -.0748(3) -.2307(4) .4047(7) .059(8)
H(N1) .164 .080 -.037 .059
H'(N1) .102 .049 .005 .059
H(C3) .295 .081 .143 .045
H(C4) .339 .087 .408 .047
H(C6) .105 .040 .536 .043
H(C9) .363 -.035 .568 .065
H(C10) .500 -.042 .677 .095
H(C11) .543 .065 .874 .088
H(C12) .451 .171 .971 .072
H(C13) .315 .177 .866 .060
H(C16) -.018 -.288 .671 .059
H(C17) .115 -.264 .773 .058
H(C19) .176 -.139 .365 .041
H(C22) .372 -.253 .760 .059
H(C23) .414 -.244 1.029 .070
H(C24) .332 -.173 1.208 .068
H(C25) .206 -.107 1.125 .071
H(C26) .159 -.120 .859 .058
H(N2) -.111 -.257 .448 .059
H'(N2) -.097 -.200 .334 .059

loop_
_geom_angle_atom_site_label_1
_geom_angle_atom_site_label_2
_geom_angle_atom_site_label_3
_geom_angle
_geom_angle_publ_flag
Se(2) Se(1) C(1) 97.2(2) yes
Se(1) Se(2) C(14) 99.2(2) yes
Se(1) C(1) C(2) 121.0(4) yes
Se(1) C(1) C(6) 118.1(4) yes
C(2) C(1) C(6) 120.9(5) yes
C(1) C(2) C(3) 118.2(5) yes
C(2) C(3) C(4) 120.1(6) yes
C(3) C(4) C(5) 121.7(5) yes
C(4) C(5) C(6) 117.6(5) yes
C(4) C(5) C(7) 123.9(5) yes
C(6) C(5) C(7) 118.3(5) yes
C(1) C(6) C(5) 121.4(5) yes
O(1) C(7) C(5) 120.5(6) yes
O(1) C(7) C(8) 119.2(6) yes
C(5) C(7) C(8) 120.3(6) yes
C(7) C(8) C(9) 123.4(6) yes
C(7) C(8) C(13) 117.0(6) yes
C(9) C(8) C(13) 119.6(7) yes
C(8) C(9) C(10) 120.1(8) yes
C(9) C(10) C(11) 119.6(9) yes
C(10) C(11) C(12) 120.4(10) yes
C(11) C(12) C(13) 120.4(10) yes
C(8) C(13) C(12) 119.8(8) yes
Se(2) C(14) C(15) 121.4(4) yes
Se(2) C(14) C(19) 118.5(4) yes
C(15) C(14) C(19) 120.2(5) yes
C(14) C(15) C(16) 118.0(6) yes
C(15) C(16) C(17) 120.4(6) yes
C(16) C(17) C(18) 121.5(6) yes
C(17) C(18) C(19) 118.3(6) yes
C(17) C(18) C(20) 123.0(5) yes
C(19) C(18) C(20) 118.6(5) yes
C(14) C(19) C(18) 121.5(5) yes
C(18) C(20) C(21) 121.1(5) yes
C(18) C(20) O(2) 119.4(5) yes
C(21) C(20) O(2) 119.6(5) yes
C(20) C(21) C(22) 117.5(5) yes
C(20) C(21) C(26) 123.1(6) yes
C(22) C(21) C(26) 119.4(6) yes
C(21) C(22) C(23) 118.8(6) yes
C(22) C(23) C(24) 120.8(7) yes
C(23) C(24) C(25) 120.7(8) yes
C(24) C(25) C(26) 119.4(8) yes
C(21) C(26) C(25) 120.8(7) yes

loop_
_geom_bond_atom_site_label_1
_geom_bond_atom_site_label_2
_geom_bond_distance
_geom_bond_publ_flag
Se(1) Se(2) 2.341(2) yes
Se(1) C(1) 1.910(5) yes
Se(2) C(14) 1.898(6) yes
O(1) C(7) 1.207(8) yes
C(1) C(2) 1.376(8) yes
C(1) C(6) 1.382(8) yes
C(2) C(3) 1.418(9) yes
C(3) C(4) 1.371(9) yes
C(4) C(5) 1.389(8) yes
C(5) C(6) 1.392(7) yes
C(5) C(7) 1.480(8) yes
C(7) C(8) 1.485(10) yes
C(8) C(9) 1.363(11) yes
C(8) C(13) 1.390(11) yes
C(9) C(10) 1.390(11) yes
C(10) C(11) 1.375(16) yes
C(11) C(12) 1.358(15) yes
C(12) C(13) 1.374(13) yes
C(14) C(15) 1.404(8) yes
C(14) C(19) 1.384(7) yes
C(15) C(16) 1.410(10) yes
C(16) C(17) 1.369(10) yes
C(17) C(18) 1.390(9) yes
C(18) C(19) 1.381(9) yes
C(18) C(20) 1.482(7) yes
C(20) C(21) 1.485(9) yes
C(25) C(26) 1.378(10) yes
C(21) C(22) 1.395(9) yes
C(21) C(26) 1.370(9) yes
C(22) C(23) 1.381(11) yes
C(23) C(24) 1.356(12) yes
C(24) C(25) 1.364(12) yes
